data_8100870
loop_
_publ_author_name
'Dadachov, M.S.'
'Tang, L.Q.'
'Zou, X.D.'

_publ_section_title
;
Crystal structure of dipiperazine decafluorooxodititanate dihydrate, 
(C~4~H~12~N~2~)~2~[Ti~2~F~10~O] &#x00B7; 2H~2~O
;
_journal_issue 1
_journal_name_full 'Zeitschrift f\"ur Kristallographie - New Crystal Structures'
_journal_page_first 141
_journal_page_last 142
_journal_volume 216
_journal_year 2001
_chemical_formula_structural '(C4 H12 N2)2 [Ti2 F10 O] . 2H2 O'
_chemical_formula_sum 'C8 H28 F10 N4 O3 Ti2'
_chemical_formula_weight 514.14
_space_group_IT_number 14
_symmetry_cell_setting monoclinic
_symmetry_space_group_name_Hall '-P 2ybc'
_symmetry_space_group_name_H-M 'P 1 21/c 1'
_cell_angle_alpha 90.000(5)
_cell_angle_beta 91.852(5)
_cell_angle_gamma 90.000(5)
_cell_formula_units_Z 4
_cell_length_a 10.623(5)
_cell_length_b 13.717(5)
_cell_length_c 13.110(5)
_cell_measurement_temperature 293(2)
_cell_volume 1909.3(13)
_diffrn_ambient_temperature 293(2)
_exptl_crystal_density_diffrn 1.789
_cod_original_sg_symbol_H-M 'P 21/c'
_cod_database_code 8100870

loop_
_symmetry_equiv_pos_as_xyz
'x, y, z'
'-x, y+1/2, -z+1/2'
'-x, -y, -z'
'x, -y-1/2, z-1/2'

loop_
_atom_site_label
_atom_site_type_symbol
_atom_site_fract_x
_atom_site_fract_y
_atom_site_fract_z
_atom_site_U_iso_or_equiv
_atom_site_adp_type
_atom_site_occupancy
_atom_site_symmetry_multiplicity
_atom_site_calc_flag
_atom_site_refinement_flags
_atom_site_disorder_assembly
_atom_site_disorder_group
Ti1 Ti 0.63489(4) 0.26263(4) -0.19814(4) 0.01989(17) Uani 1 4 d . . .
Ti2 Ti 0.30471(5) 0.25369(4) -0.24981(4) 0.02045(17) Uani 1 4 d . . .
F1 F 0.61745(19) 0.13071(14) -0.15976(17) 0.0491(6) Uani 1 4 d . . .
F2 F 0.66165(15) 0.22010(14) -0.33150(13) 0.0321(4) Uani 1 4 d . . .
F3 F 0.67636(19) 0.38895(14) -0.23147(17) 0.0492(6) Uani 1 4 d . . .
F4 F 0.6304(2) 0.29594(18) -0.05917(15) 0.0543(6) Uani 1 4 d . . .
F5 F 0.81705(16) 0.24187(16) -0.17882(15) 0.0459(6) Uani 1 4 d . . .
F6 F 0.27385(16) 0.22088(14) -0.11271(13) 0.0334(5) Uani 1 4 d . . .
F7 F 0.3435(2) 0.12199(14) -0.27480(17) 0.0479(6) Uani 1 4 d . . .
F8 F 0.3148(2) 0.27618(18) -0.38910(15) 0.0534(6) Uani 1 4 d . . .
F9 F 0.24515(19) 0.37793(14) -0.22698(18) 0.0529(6) Uani 1 4 d . . .
F10 F 0.12781(17) 0.21436(17) -0.27179(15) 0.0457(6) Uani 1 4 d . . .
O11 O 0.46834(19) 0.28201(16) -0.21983(18) 0.0324(5) Uani 1 4 d . . .
N1 N -0.0868(2) 0.2264(2) -0.3783(2) 0.0398(8) Uani 1 4 d . . .
H1A H -0.0188 0.2228 -0.3358 0.052(6) Uiso 1 4 calc R . .
H1B H -0.1557 0.2166 -0.3414 0.052(6) Uiso 1 4 calc R . .
N2 N 0.0269(2) 0.2651(2) -0.5665(2) 0.0374(7) Uani 1 4 d . . .
H2A H 0.0955 0.2750 -0.6038 0.052(6) Uiso 1 4 calc R . .
H2B H -0.0413 0.2688 -0.6088 0.052(6) Uiso 1 4 calc R . .
C1 C -0.0793(3) 0.1496(3) -0.4568(3) 0.0394(9) Uani 1 4 d . . .
H1C H -0.1551 0.1502 -0.5000 0.044(2) Uiso 1 4 calc R . .
H1D H -0.0725 0.0863 -0.4242 0.044(2) Uiso 1 4 calc R . .
C2 C 0.0336(3) 0.1669(3) -0.5205(3) 0.0403(9) Uani 1 4 d . . .
H2C H 0.1099 0.1612 -0.4782 0.044(2) Uiso 1 4 calc R . .
H2D H 0.0364 0.1181 -0.5739 0.044(2) Uiso 1 4 calc R . .
C3 C -0.0932(4) 0.3247(3) -0.4251(3) 0.0495(10) Uani 1 4 d . . .
H3A H -0.0963 0.3737 -0.3719 0.044(2) Uiso 1 4 calc R . .
H3B H -0.1693 0.3302 -0.4676 0.044(2) Uiso 1 4 calc R . .
C4 C 0.0198(3) 0.3419(3) -0.4887(3) 0.0425(9) Uani 1 4 d . . .
H4A H 0.0132 0.4052 -0.5214 0.044(2) Uiso 1 4 calc R . .
H4B H 0.0957 0.3413 -0.4455 0.044(2) Uiso 1 4 calc R . .
N3 N 0.5143(2) 0.58678(18) -0.0599(2) 0.0274(6) Uani 1 4 d . . .
H3C H 0.4650 0.6296 -0.0279 0.044(2) Uiso 1 4 calc R . .
H3D H 0.5484 0.6177 -0.1130 0.044(2) Uiso 1 4 calc R . .
C5 C 0.3832(3) 0.4470(2) -0.0120(3) 0.0308(8) Uani 1 4 d . . .
H5A H 0.3248 0.4876 0.0244 0.044(2) Uiso 1 4 calc R . .
H5B H 0.3372 0.3911 -0.0389 0.044(2) Uiso 1 4 calc R . .
C6 C 0.4364(3) 0.5040(2) -0.0985(3) 0.0305(8) Uani 1 4 d . . .
H6A H 0.4875 0.4614 -0.1392 0.044(2) Uiso 1 4 calc R . .
H6B H 0.3679 0.5287 -0.1420 0.044(2) Uiso 1 4 calc R . .
N4 N 0.4452(2) 0.09336(18) -0.0194(2) 0.0273(6) Uani 1 4 d . . .
H4C H 0.4908 0.1146 -0.0716 0.044(2) Uiso 1 4 calc R . .
H4D H 0.3889 0.1400 -0.0049 0.044(2) Uiso 1 4 calc R . .
C7 C 0.4701(3) -0.0768(2) -0.0711(3) 0.0332(8) Uani 1 4 d . . .
H7A H 0.4251 -0.1365 -0.0879 0.044(2) Uiso 1 4 calc R . .
H7B H 0.5197 -0.0591 -0.1291 0.044(2) Uiso 1 4 calc R . .
C8 C 0.3773(3) 0.0030(2) -0.0504(3) 0.0294(8) Uani 1 4 d . . .
H8A H 0.3256 0.0155 -0.1114 0.044(2) Uiso 1 4 calc R . .
H8B H 0.3224 -0.0171 0.0034 0.044(2) Uiso 1 4 calc R . .
OW1 O 0.8811(3) 0.4977(3) -0.1702(4) 0.0891(12) Uani 1 4 d D . .
OW2 O 0.1294(6) 0.5261(4) -0.3385(5) 0.155(2) Uani 1 4 d D . .
HW1A H 0.874(7) 0.559(3) -0.201(5) 0.17(3) Uiso 1 4 d D . .
HW1B H 0.938(9) 0.457(5) -0.205(7) 0.31(7) Uiso 1 4 d D . .
HW2A H 0.0479(19) 0.4966(19) -0.324(2) 0.015(8) Uiso 1 4 d D . .
HW2B H 0.148(3) 0.554(2) -0.2701(17) 0.029(10) Uiso 1 4 d D . .

loop_
_atom_site_aniso_label
_atom_site_aniso_U_11
_atom_site_aniso_U_22
_atom_site_aniso_U_33
_atom_site_aniso_U_23
_atom_site_aniso_U_13
_atom_site_aniso_U_12
Ti1 0.0154(3) 0.0272(3) 0.0173(3) 0.0014(2) 0.0024(2) 0.0017(2)
Ti2 0.0162(3) 0.0277(3) 0.0176(3) -0.0012(2) 0.0021(2) -0.0023(2)
F1 0.0511(13) 0.0339(11) 0.0638(15) 0.0234(10) 0.0269(11) 0.0102(9)
F2 0.0236(10) 0.0501(11) 0.0228(10) -0.0063(9) 0.0021(8) -0.0023(8)
F3 0.0460(12) 0.0316(11) 0.0692(16) 0.0067(11) -0.0094(11) -0.0155(9)
F4 0.0507(13) 0.0901(17) 0.0221(11) -0.0140(11) -0.0003(10) 0.0302(12)
F5 0.0183(9) 0.0868(16) 0.0321(11) -0.0070(11) -0.0053(8) 0.0096(9)
F6 0.0213(9) 0.0582(12) 0.0208(10) 0.0052(9) 0.0046(7) 0.0094(8)
F7 0.0553(13) 0.0307(11) 0.0591(15) -0.0144(10) 0.0242(11) -0.0035(9)
F8 0.0515(13) 0.0848(17) 0.0239(11) 0.0122(11) 0.0011(10) -0.0271(11)
F9 0.0463(13) 0.0353(12) 0.0763(17) -0.0044(11) -0.0114(11) 0.0183(9)
F10 0.0236(10) 0.0790(15) 0.0341(12) 0.0044(11) -0.0070(9) -0.0165(9)
O11 0.0171(11) 0.0373(12) 0.0428(14) 0.0005(11) 0.0018(10) 0.0000(9)
N1 0.0198(15) 0.074(2) 0.0264(16) 0.0078(16) 0.0082(12) 0.0066(13)
N2 0.0166(14) 0.072(2) 0.0234(15) 0.0048(15) 0.0042(11) -0.0032(13)
C1 0.0271(19) 0.048(2) 0.043(2) 0.0056(19) -0.0014(16) -0.0039(16)
C2 0.029(2) 0.053(2) 0.039(2) -0.0115(19) 0.0048(16) 0.0054(16)
C3 0.039(2) 0.059(3) 0.050(3) -0.013(2) 0.0059(18) 0.0164(18)
C4 0.037(2) 0.046(2) 0.045(2) 0.0013(19) -0.0013(18) -0.0022(16)
N3 0.0307(15) 0.0220(14) 0.0299(16) 0.0042(12) 0.0088(12) 0.0001(11)
C5 0.0263(18) 0.0300(18) 0.036(2) -0.0015(15) 0.0033(15) -0.0046(14)
C6 0.0341(18) 0.0302(18) 0.0271(18) -0.0018(15) -0.0019(14) 0.0027(14)
N4 0.0238(14) 0.0225(14) 0.0357(17) 0.0029(12) 0.0036(12) 0.0031(11)
C7 0.039(2) 0.0295(19) 0.0303(19) -0.0091(16) -0.0042(15) -0.0022(14)
C8 0.0256(17) 0.0321(19) 0.0300(19) 0.0017(15) -0.0069(14) -0.0008(13)
OW1 0.069(2) 0.055(2) 0.140(3) 0.016(2) -0.043(2) -0.0069(18)
OW2 0.159(5) 0.091(3) 0.208(6) 0.045(4) -0.101(5) -0.020(3)

loop_
_geom_bond_atom_site_label_1
_geom_bond_atom_site_label_2
_geom_bond_distance
_geom_bond_site_symmetry_2
_geom_bond_publ_flag
Ti1 O11 1.803(2) . ?
Ti1 F3 1.844(2) . ?
Ti1 F2 1.8735(19) . ?
Ti1 F4 1.880(2) . ?
Ti1 F1 1.889(2) . ?
Ti1 F5 1.964(2) . ?
Ti2 O11 1.812(2) . ?
Ti2 F9 1.846(2) . ?
Ti2 F8 1.858(2) . ?
Ti2 F7 1.884(2) . ?
Ti2 F6 1.8918(19) . ?
Ti2 F10 1.967(2) . ?
N1 C1 1.477(5) . ?
N1 C3 1.481(5) . ?
N1 H1A 0.9000 . ?
N1 H1B 0.9000 . ?
N2 C4 1.470(5) . ?
N2 C2 1.477(5) . ?
N2 H2A 0.9000 . ?
N2 H2B 0.9000 . ?
C1 C2 1.502(5) . ?
C1 H1C 0.9700 . ?
C1 H1D 0.9700 . ?
C2 H2C 0.9700 . ?
C2 H2D 0.9700 . ?
C3 C4 1.502(5) . ?
C3 H3A 0.9700 . ?
C3 H3B 0.9700 . ?
C4 H4A 0.9700 . ?
C4 H4B 0.9700 . ?
N3 C6 1.484(4) . ?
N3 C5 1.490(4) 3_665 ?
N3 H3C 0.9000 . ?
N3 H3D 0.9000 . ?
C5 N3 1.490(4) 3_665 ?
C5 C6 1.503(5) . ?
C5 H5A 0.9700 . ?
C5 H5B 0.9700 . ?
C6 H6A 0.9700 . ?
C6 H6B 0.9700 . ?
N4 C7 1.483(4) 3_655 ?
N4 C8 1.484(4) . ?
N4 H4C 0.9000 . ?
N4 H4D 0.9000 . ?
C7 N4 1.483(4) 3_655 ?
C7 C8 1.505(4) . ?
C7 H7A 0.9700 . ?
C7 H7B 0.9700 . ?
C8 H8A 0.9700 . ?
C8 H8B 0.9700 . ?
OW1 HW1A 0.93(2) . ?
OW1 HW1B 0.94(2) . ?
OW2 HW2A 0.980(16) . ?
OW2 HW2B 0.991(17) . ?
